data_7043250
loop_
_publ_author_name
'Ohno, Keiji'
'Tanuma, Honami'
'Kusano, Yukiko'
'Kaizaki, Sumio'
'Nagasawa, Akira'
'Fujihara, Takashi'

_publ_section_title
;
 Luminescence of tartrate bridged dinuclear 2,2&#x2032;-bipyridine
 platinum(ii) complexes: emission color controlled by intra- and
 inter-molecular interactions in the solid state
;
_journal_name_full 'Dalton Trans.'
_journal_paper_doi 10.1039/C7DT00745K
_journal_year 2017
_chemical_absolute_configuration rm
_chemical_formula_sum 'C24 H30 N4 O12 Pt2'
_chemical_formula_weight 956.70
_space_group_crystal_system triclinic
_space_group_IT_number 1
_space_group_name_Hall 'P 1'
_space_group_name_H-M_alt 'P 1'
_symmetry_space_group_name_Hall 'P 1'
_symmetry_space_group_name_H-M 'P 1'
_atom_sites_solution_hydrogens mixed
_audit_creation_method SHELXL-2016/6
_audit_update_record
;
2017-05-16 deposited with the CCDC.
2017-05-18 downloaded from the CCDC.
;
_cell_angle_alpha 102.1730(10)
_cell_angle_beta 93.9140(10)
_cell_angle_gamma 100.8320(10)
_cell_formula_units_Z 2
_cell_length_a 7.2798(5)
_cell_length_b 10.3151(7)
_cell_length_c 20.0355(14)
_cell_measurement_reflns_used 9895
_cell_measurement_temperature 200(2)
_cell_measurement_theta_max 26.21
_cell_measurement_theta_min 2.23
_cell_volume 1435.32(17)
_computing_data_collection 'Bruker APEX2 (Bruker 2014)'
_computing_data_reduction 'Bruker SAINT and XPREP (Bruker 2014)'
_computing_molecular_graphics 'ORTEP-3 for Windows (Farrugia, 2012)'
_computing_publication_material 'XCIF (Bruker, 2014)'
_computing_structure_refinement 'SHELXL-2016/6 (Sheldrick, 2016)'
_computing_structure_solution 'SHELXL2014 (Sheldrick, 2008)'
_diffrn_ambient_temperature 200(2)
_diffrn_detector_area_resol_mean 8.333
_diffrn_measured_fraction_theta_full 0.995
_diffrn_measured_fraction_theta_max 0.993
_diffrn_measurement_device_type 'Bruker APEXII CCD area-detector'
_diffrn_measurement_method '\f and \w'
_diffrn_radiation_monochromator 'Bruker Helios multilayer confocal mirror'
_diffrn_radiation_source 'Bruker TXS fine-focus rotating anode'
_diffrn_radiation_type MoK\a
_diffrn_radiation_wavelength 0.71073
_diffrn_reflns_av_R_equivalents 0.0180
_diffrn_reflns_av_unetI/netI 0.0470
_diffrn_reflns_Laue_measured_fraction_full 0.995
_diffrn_reflns_Laue_measured_fraction_max 0.993
_diffrn_reflns_limit_h_max 8
_diffrn_reflns_limit_h_min -8
_diffrn_reflns_limit_k_max 12
_diffrn_reflns_limit_k_min -12
_diffrn_reflns_limit_l_max 24
_diffrn_reflns_limit_l_min -24
_diffrn_reflns_number 14758
_diffrn_reflns_point_group_measured_fraction_full 0.969
_diffrn_reflns_point_group_measured_fraction_max 0.965
_diffrn_reflns_theta_full 25.242
_diffrn_reflns_theta_max 25.999
_diffrn_reflns_theta_min 1.046
_exptl_absorpt_coefficient_mu 9.805
_exptl_absorpt_correction_type multi-scan
_exptl_absorpt_process_details 'SADABS-2014/2 - Bruker 2014'
_exptl_crystal_colour red
_exptl_crystal_density_diffrn 2.214
_exptl_crystal_description block
_exptl_crystal_F_000 908
_exptl_crystal_size_max 0.188
_exptl_crystal_size_mid 0.091
_exptl_crystal_size_min 0.052
_exptl_transmission_factor_max 0.8015
_exptl_transmission_factor_min 0.5235
_refine_diff_density_max 1.072
_refine_diff_density_min -1.022
_refine_diff_density_rms 0.088
_refine_ls_abs_structure_details
;
 Flack x determined using 4969 quotients [(I+)-(I-)]/[(I+)+(I-)]
 (Parsons, Flack and Wagner, Acta Cryst. B69 (2013) 249-259).
;
_refine_ls_abs_structure_Flack 0.013(4)
_refine_ls_extinction_method none
_refine_ls_goodness_of_fit_ref 0.761
_refine_ls_hydrogen_treatment constr
_refine_ls_matrix_type full
_refine_ls_number_parameters 757
_refine_ls_number_reflns 10848
_refine_ls_number_restraints 6
_refine_ls_restrained_S_all 0.765
_refine_ls_R_factor_all 0.0178
_refine_ls_R_factor_gt 0.0170
_refine_ls_shift/su_max 0.002
_refine_ls_shift/su_mean 0.000
_refine_ls_structure_factor_coef Fsqd
_refine_ls_weighting_details 'w=1/[\s^2^(Fo^2^)+0.6725P] where P=(Fo^2^+2Fc^2^)/3'
_refine_ls_weighting_scheme calc
_refine_ls_wR_factor_gt 0.0397
_refine_ls_wR_factor_ref 0.0402
_reflns_Friedel_coverage 0.943
_reflns_Friedel_fraction_full 0.943
_reflns_Friedel_fraction_max 0.936
_reflns_number_gt 10545
_reflns_number_total 10848
_reflns_threshold_expression 'I > 2\s(I)'
_cod_data_source_file c7dt00745k2.cif
_cod_data_source_block 1b
_cod_database_code 7043250
_shelx_shelxl_version_number 2016/6
_shelx_space_group_comment
;
The symmetry employed for this shelxl refinement is uniquely defined
by the following loop, which should always be used as a source of
symmetry information in preference to the above space-group names.
They are only intended as comments.
;
_shelx_estimated_absorpt_t_min 0.260
_shelx_estimated_absorpt_t_max 0.630

loop_
_space_group_symop_operation_xyz
'x, y, z'

loop_
_atom_site_label
_atom_site_type_symbol
_atom_site_fract_x
_atom_site_fract_y
_atom_site_fract_z
_atom_site_U_iso_or_equiv
_atom_site_adp_type
_atom_site_occupancy
_atom_site_site_symmetry_order
_atom_site_calc_flag
_atom_site_refinement_flags_posn
_atom_site_refinement_flags_adp
Pt1 Pt 0.35585(3) 0.22113(2) 0.24989(2) 0.02234(7) Uani 1 1 d . .
Pt2 Pt -0.07026(3) 0.34515(2) 0.26359(2) 0.02301(7) Uani 1 1 d . .
Pt3 Pt 1.10964(3) 0.74312(3) 0.76187(2) 0.02243(6) Uani 1 1 d . .
Pt4 Pt 0.64209(3) 0.77151(3) 0.75243(2) 0.01943(6) Uani 1 1 d . .
C1 C 0.1371(10) -0.0166(7) 0.1669(3) 0.0290(15) Uani 1 1 d . .
C2 C 0.0922(10) 0.0975(7) 0.1359(3) 0.0264(15) Uani 1 1 d . .
H2 H 0.086390 0.067923 0.084807 0.032 Uiso 1 1 calc R U
C3 C -0.1058(10) 0.1197(7) 0.1537(3) 0.0253(15) Uani 1 1 d . .
H3 H -0.201022 0.035366 0.131763 0.030 Uiso 1 1 calc R U
C4 C -0.1477(11) 0.2344(8) 0.1229(4) 0.0312(17) Uani 1 1 d . .
C5 C 0.4856(10) 0.1197(8) 0.3689(3) 0.0321(16) Uani 1 1 d . .
H5 H 0.438667 0.031546 0.340774 0.038 Uiso 1 1 calc R U
C6 C 0.5638(11) 0.1330(8) 0.4362(4) 0.0344(17) Uani 1 1 d . .
H6 H 0.566661 0.054929 0.454008 0.041 Uiso 1 1 calc R U
C7 C 0.6372(11) 0.2615(8) 0.4767(4) 0.0345(17) Uani 1 1 d . .
H7 H 0.694471 0.272828 0.522150 0.041 Uiso 1 1 calc R U
C8 C 0.6256(10) 0.3738(7) 0.4495(3) 0.0285(15) Uani 1 1 d . .
H8 H 0.672354 0.462884 0.476664 0.034 Uiso 1 1 calc R U
C9 C 0.5456(10) 0.3546(8) 0.3828(4) 0.0236(15) Uani 1 1 d . .
C10 C 0.5213(9) 0.4634(7) 0.3488(3) 0.0227(14) Uani 1 1 d . .
C11 C 0.5753(10) 0.6015(7) 0.3793(4) 0.0300(16) Uani 1 1 d . .
H11 H 0.634686 0.631286 0.425162 0.036 Uiso 1 1 calc R U
C12 C 0.5410(11) 0.6951(8) 0.3416(4) 0.0355(17) Uani 1 1 d . .
H12 H 0.575444 0.789597 0.361461 0.043 Uiso 1 1 calc R U
C13 C 0.4559(11) 0.6483(7) 0.2746(4) 0.0351(17) Uani 1 1 d . .
H13 H 0.434338 0.710926 0.247835 0.042 Uiso 1 1 calc R U
C14 C 0.4025(10) 0.5112(7) 0.2468(3) 0.0286(15) Uani 1 1 d . .
H14 H 0.340726 0.480214 0.201343 0.034 Uiso 1 1 calc R U
C15 C 0.0297(10) 0.2331(8) 0.3820(4) 0.0305(16) Uani 1 1 d . .
H15 H -0.008271 0.146792 0.351159 0.037 Uiso 1 1 calc R U
C16 C 0.0978(11) 0.2409(8) 0.4484(4) 0.0364(18) Uani 1 1 d . .
H16 H 0.101907 0.160231 0.463678 0.044 Uiso 1 1 calc R U
C17 C 0.1609(11) 0.3660(8) 0.4935(4) 0.0371(18) Uani 1 1 d . .
H17 H 0.212182 0.372186 0.539186 0.045 Uiso 1 1 calc R U
C18 C 0.1475(10) 0.4823(8) 0.4703(3) 0.0315(16) Uani 1 1 d . .
H18 H 0.188630 0.569606 0.500016 0.038 Uiso 1 1 calc R U
C19 C 0.0731(9) 0.4682(7) 0.4033(3) 0.0247(14) Uani 1 1 d . .
C20 C 0.0501(10) 0.5826(7) 0.3721(3) 0.0271(15) Uani 1 1 d . .
C21 C 0.0940(11) 0.7176(8) 0.4063(4) 0.0332(17) Uani 1 1 d . .
H21 H 0.141473 0.743365 0.453576 0.040 Uiso 1 1 calc R U
C22 C 0.0673(12) 0.8152(8) 0.3699(4) 0.0393(18) Uani 1 1 d . .
H22 H 0.095228 0.908468 0.392543 0.047 Uiso 1 1 calc R U
C23 C 0.0002(12) 0.7760(8) 0.3011(4) 0.0399(18) Uani 1 1 d . .
H23 H -0.017381 0.841719 0.275796 0.048 Uiso 1 1 calc R U
C24 C -0.0414(11) 0.6389(7) 0.2695(4) 0.0340(16) Uani 1 1 d . .
H24 H -0.087398 0.611610 0.222042 0.041 Uiso 1 1 calc R U
C25 C 0.9818(11) 0.4819(8) 0.6790(4) 0.0310(17) Uani 1 1 d . .
C26 C 0.9119(11) 0.5758(7) 0.6394(4) 0.0258(16) Uani 1 1 d . .
H26 H 0.931403 0.545406 0.590042 0.031 Uiso 1 1 calc R U
C27 C 0.6996(10) 0.5650(7) 0.6439(3) 0.0257(14) Uani 1 1 d . .
H27 H 0.630559 0.473731 0.617087 0.031 Uiso 1 1 calc R U
C28 C 0.6403(10) 0.6735(7) 0.6110(3) 0.0262(15) Uani 1 1 d . .
C29 C 1.2522(9) 0.6898(7) 0.8947(4) 0.0309(15) Uani 1 1 d . .
H29 H 1.239910 0.598656 0.869987 0.037 Uiso 1 1 calc R U
C30 C 1.3165(10) 0.7240(9) 0.9634(4) 0.0387(18) Uani 1 1 d . .
H30 H 1.346223 0.657380 0.986213 0.046 Uiso 1 1 calc R U
C31 C 1.3372(10) 0.8579(8) 0.9989(4) 0.0368(17) Uani 1 1 d . .
H31 H 1.381483 0.883647 1.046457 0.044 Uiso 1 1 calc R U
C32 C 1.2936(10) 0.9530(8) 0.9652(3) 0.0320(16) Uani 1 1 d . .
H32 H 1.308236 1.044902 0.989060 0.038 Uiso 1 1 calc R U
C33 C 1.2280(9) 0.9130(7) 0.8960(3) 0.0245(15) Uani 1 1 d . .
C34 C 1.1741(9) 1.0033(7) 0.8532(4) 0.0255(15) Uani 1 1 d . .
C35 C 1.1704(10) 1.1389(7) 0.8779(4) 0.0314(15) Uani 1 1 d . .
H35 H 1.204464 1.180821 0.925243 0.038 Uiso 1 1 calc R U
C36 C 1.1160(10) 1.2116(7) 0.8321(4) 0.0333(16) Uani 1 1 d . .
H36 H 1.111694 1.304463 0.847829 0.040 Uiso 1 1 calc R U
C37 C 1.0678(10) 1.1487(7) 0.7633(4) 0.0331(16) Uani 1 1 d . .
H37 H 1.032796 1.198095 0.731243 0.040 Uiso 1 1 calc R U
C38 C 1.0713(9) 1.0128(7) 0.7420(3) 0.0280(15) Uani 1 1 d . .
H38 H 1.034495 0.968283 0.695162 0.034 Uiso 1 1 calc R U
C39 C 0.7428(10) 0.6621(7) 0.8718(4) 0.0295(15) Uani 1 1 d . .
H39 H 0.731195 0.578248 0.839537 0.035 Uiso 1 1 calc R U
C40 C 0.7982(10) 0.6710(7) 0.9395(3) 0.0306(15) Uani 1 1 d . .
H40 H 0.822460 0.593332 0.954049 0.037 Uiso 1 1 calc R U
C41 C 0.8190(10) 0.7933(8) 0.9871(3) 0.0305(16) Uani 1 1 d . .
H41 H 0.858723 0.800915 1.034155 0.037 Uiso 1 1 calc R U
C42 C 0.7803(10) 0.9049(7) 0.9641(3) 0.0269(14) Uani 1 1 d . .
H42 H 0.794614 0.990084 0.995519 0.032 Uiso 1 1 calc R U
C43 C 0.7212(9) 0.8911(7) 0.8957(3) 0.0215(14) Uani 1 1 d . .
C44 C 0.6766(9) 1.0005(7) 0.8649(3) 0.0223(14) Uani 1 1 d . .
C45 C 0.6785(10) 1.1304(7) 0.9007(3) 0.0279(15) Uani 1 1 d . .
H45 H 0.711618 1.155970 0.949056 0.034 Uiso 1 1 calc R U
C46 C 0.6314(10) 1.2230(7) 0.8652(4) 0.0332(16) Uani 1 1 d . .
H46 H 0.630370 1.312746 0.889105 0.040 Uiso 1 1 calc R U
C47 C 0.5860(10) 1.1844(7) 0.7950(4) 0.0311(15) Uani 1 1 d . .
H47 H 0.555253 1.247489 0.769961 0.037 Uiso 1 1 calc R U
C48 C 0.5859(9) 1.0528(7) 0.7614(3) 0.0271(14) Uani 1 1 d . .
H48 H 0.554564 1.026504 0.712947 0.033 Uiso 1 1 calc R U
N1 N 0.4750(10) 0.2284(7) 0.3430(4) 0.0247(16) Uani 1 1 d . .
N2 N 0.4359(9) 0.4205(7) 0.2827(3) 0.0225(14) Uani 1 1 d . .
N3 N 0.0156(10) 0.3459(8) 0.3595(4) 0.0244(15) Uani 1 1 d . .
N4 N -0.0185(9) 0.5445(7) 0.3038(3) 0.0248(14) Uani 1 1 d . .
N5 N 1.2056(10) 0.7820(8) 0.8608(4) 0.0256(17) Uani 1 1 d . .
N6 N 1.1261(8) 0.9423(7) 0.7865(3) 0.0229(14) Uani 1 1 d . .
N7 N 0.7041(9) 0.7713(7) 0.8500(4) 0.0201(15) Uani 1 1 d . .
N8 N 0.6287(9) 0.9608(7) 0.7952(3) 0.0234(13) Uani 1 1 d . .
O1 O 0.2668(8) 0.0185(6) 0.2189(3) 0.0299(13) Uani 1 1 d . .
O2 O 0.0499(8) -0.1340(5) 0.1446(2) 0.0368(12) Uani 1 1 d . .
O3 O 0.2310(8) 0.2175(6) 0.1579(3) 0.0261(14) Uani 1 1 d . .
O4 O -0.1126(8) 0.1463(6) 0.2250(3) 0.0285(13) Uani 1 1 d . .
O5 O -0.1504(9) 0.3480(7) 0.1660(3) 0.0321(15) Uani 1 1 d . .
O6 O -0.1757(9) 0.2213(6) 0.0604(3) 0.0470(15) Uani 1 1 d . .
O7 O 1.0825(8) 0.5402(6) 0.7390(3) 0.0332(14) Uani 1 1 d . .
O8 O 0.9430(9) 0.3569(6) 0.6585(3) 0.0460(15) Uani 1 1 d . .
O9 O 1.0102(8) 0.7108(6) 0.6635(3) 0.0249(13) Uani 1 1 d . .
O10 O 0.6599(7) 0.5810(5) 0.7128(2) 0.0233(11) Uani 1 1 d . .
O11 O 0.5917(9) 0.7746(6) 0.6524(3) 0.0269(14) Uani 1 1 d . .
O12 O 0.6398(8) 0.6661(5) 0.5490(2) 0.0362(12) Uani 1 1 d . .
O1S O 0.3406(9) 0.2895(6) 0.0411(3) 0.0564(16) Uani 1 1 d . .
H1SA H 0.279782 0.268131 0.074474 0.085 Uiso 1 1 d R U
H1SB H 0.279512 0.336642 0.019954 0.085 Uiso 1 1 d R U
O2S O 0.6872(10) 0.4740(8) 0.0578(4) 0.083(2) Uani 1 1 d . .
H2SA H 0.571799 0.447239 0.038366 0.124 Uiso 1 1 d R U
H2SB H 0.730299 0.404419 0.065016 0.124 Uiso 1 1 d R U
O3S O 0.5866(10) 0.7121(7) 0.1153(3) 0.068(2) Uani 1 1 d . .
H3SA H 0.619422 0.633925 0.106037 0.102 Uiso 1 1 d R U
H3SB H 0.630432 0.754384 0.157297 0.102 Uiso 1 1 d R U
O4S O 0.2085(9) 0.6352(6) 0.1250(3) 0.0492(15) Uani 1 1 d . .
H4SA H 0.144481 0.697795 0.137439 0.074 Uiso 1 1 d R U
H4SB H 0.317471 0.671815 0.114729 0.074 Uiso 1 1 d R U
O5S O 0.0741(10) 0.4336(7) 0.0010(3) 0.0656(18) Uani 1 1 d . .
H5SA H 0.019453 0.486912 0.028958 0.098 Uiso 1 1 d R U
H5SB H 0.019983 0.349622 -0.001692 0.098 Uiso 1 1 d R U
O6S O 0.6229(8) 0.9316(5) 0.2343(3) 0.0423(13) Uani 1 1 d . .
H6SA H 0.541024 0.981893 0.230583 0.063 Uiso 1 1 d R U
H6SB H 0.734914 0.976913 0.231893 0.063 Uiso 1 1 d R U
O7S O 0.3823(7) 0.4079(5) 0.7473(3) 0.0376(12) Uani 1 1 d . .
H7SA H 0.289002 0.449104 0.744974 0.056 Uiso 1 1 d R U
H7SB H 0.482842 0.456464 0.736984 0.056 Uiso 1 1 d R U
O8S O 0.3427(9) 0.2330(6) 0.6131(3) 0.0526(16) Uani 1 1 d . .
H8SA H 0.320639 0.292973 0.647587 0.079 Uiso 1 1 d R U
H8SB H 0.411128 0.182313 0.628176 0.079 Uiso 1 1 d R U
O9S O 0.1162(8) -0.0026(6) 0.5368(3) 0.0514(15) Uani 1 1 d . .
H9SA H 0.162819 0.010380 0.499289 0.077 Uiso 1 1 d R U
H9SB H 0.147669 0.071840 0.568599 0.077 Uiso 1 1 d R U
O10S O 0.2495(7) 0.7931(5) 0.5789(2) 0.0334(11) Uani 1 1 d . .
H10A H 0.171309 0.766039 0.606563 0.050 Uiso 1 1 d R U
H10B H 0.214529 0.858819 0.563803 0.050 Uiso 1 1 d R U
O11S O 0.6595(8) 0.1262(6) 0.6170(3) 0.0466(14) Uani 1 1 d . .
H11A H 0.693446 0.054055 0.594828 0.070 Uiso 1 1 d R U
H11B H 0.718315 0.150905 0.658428 0.070 Uiso 1 1 d R U
O12S O 0.7278(8) 0.9202(6) 0.5127(3) 0.0460(14) Uani 1 1 d . .
H12A H 0.843163 0.927779 0.502693 0.069 Uiso 1 1 d R U
H12B H 0.684613 0.837891 0.516523 0.069 Uiso 1 1 d R U

loop_
_atom_site_aniso_label
_atom_site_aniso_U_11
_atom_site_aniso_U_22
_atom_site_aniso_U_33
_atom_site_aniso_U_23
_atom_site_aniso_U_13
_atom_site_aniso_U_12
Pt1 0.02783(15) 0.02199(17) 0.01616(13) 0.00437(12) -0.00083(10) 0.00380(12)
Pt2 0.03012(15) 0.02106(16) 0.01729(13) 0.00245(11) 0.00216(11) 0.00627(12)
Pt3 0.02398(13) 0.02240(16) 0.02195(13) 0.00668(11) 0.00221(10) 0.00571(10)
Pt4 0.02370(12) 0.02079(14) 0.01423(11) 0.00407(10) 0.00128(8) 0.00587(9)
C1 0.038(4) 0.024(4) 0.023(3) -0.001(3) 0.001(3) 0.009(3)
C2 0.035(4) 0.024(4) 0.016(3) 0.001(3) -0.004(3) 0.001(3)
C3 0.030(4) 0.021(3) 0.020(3) -0.001(3) -0.004(3) 0.003(3)
C4 0.038(4) 0.032(4) 0.022(4) 0.002(3) -0.007(3) 0.011(3)
C5 0.040(4) 0.031(4) 0.026(4) 0.005(3) 0.002(3) 0.011(3)
C6 0.047(5) 0.034(4) 0.028(4) 0.016(3) 0.001(3) 0.016(3)
C7 0.041(4) 0.044(5) 0.022(3) 0.009(3) -0.001(3) 0.017(4)
C8 0.036(4) 0.030(4) 0.018(3) 0.001(3) 0.001(3) 0.006(3)
C9 0.023(3) 0.026(4) 0.025(4) 0.006(3) 0.007(3) 0.011(3)
C10 0.022(3) 0.026(4) 0.020(3) 0.004(3) 0.005(3) 0.005(3)
C11 0.037(4) 0.026(4) 0.023(3) 0.001(3) 0.001(3) 0.001(3)
C12 0.046(5) 0.025(4) 0.033(4) 0.006(3) 0.002(3) 0.004(3)
C13 0.046(4) 0.028(4) 0.031(4) 0.013(3) 0.003(3) 0.004(3)
C14 0.034(4) 0.029(4) 0.023(3) 0.013(3) -0.001(3) 0.001(3)
C15 0.041(4) 0.026(4) 0.029(4) 0.010(3) 0.007(3) 0.012(3)
C16 0.049(5) 0.041(4) 0.030(4) 0.018(3) 0.014(3) 0.021(4)
C17 0.043(4) 0.051(5) 0.023(4) 0.011(3) 0.006(3) 0.019(4)
C18 0.035(4) 0.036(4) 0.021(3) 0.003(3) 0.004(3) 0.008(3)
C19 0.024(3) 0.029(4) 0.024(3) 0.006(3) 0.009(3) 0.010(3)
C20 0.032(4) 0.026(4) 0.022(3) 0.003(3) 0.005(3) 0.004(3)
C21 0.041(4) 0.031(4) 0.026(4) 0.002(3) 0.004(3) 0.007(3)
C22 0.054(5) 0.024(4) 0.038(4) 0.002(3) 0.008(4) 0.008(4)
C23 0.062(5) 0.027(4) 0.035(4) 0.011(3) 0.007(4) 0.012(4)
C24 0.049(5) 0.030(4) 0.027(4) 0.010(3) 0.005(3) 0.012(3)
C25 0.037(4) 0.026(4) 0.030(4) 0.001(3) 0.002(3) 0.012(3)
C26 0.037(4) 0.020(4) 0.020(3) 0.000(3) 0.004(3) 0.011(3)
C27 0.034(4) 0.024(4) 0.018(3) 0.003(3) 0.002(3) 0.007(3)
C28 0.033(4) 0.024(4) 0.019(3) 0.003(3) 0.000(3) 0.004(3)
C29 0.028(4) 0.032(4) 0.035(4) 0.015(3) -0.002(3) 0.006(3)
C30 0.033(4) 0.048(5) 0.041(4) 0.025(4) 0.003(3) 0.008(3)
C31 0.035(4) 0.054(5) 0.024(4) 0.014(3) 0.003(3) 0.010(4)
C32 0.030(4) 0.039(4) 0.026(4) 0.007(3) 0.006(3) 0.007(3)
C33 0.023(3) 0.029(4) 0.022(3) 0.007(3) 0.006(3) 0.006(3)
C34 0.017(3) 0.028(4) 0.033(4) 0.009(3) 0.004(3) 0.006(3)
C35 0.031(4) 0.026(4) 0.037(4) 0.005(3) 0.006(3) 0.005(3)
C36 0.032(4) 0.022(4) 0.047(4) 0.009(3) 0.007(3) 0.006(3)
C37 0.033(4) 0.030(4) 0.040(4) 0.017(3) 0.000(3) 0.005(3)
C38 0.026(3) 0.031(4) 0.029(4) 0.014(3) 0.000(3) 0.003(3)
C39 0.035(4) 0.031(4) 0.025(4) 0.009(3) 0.003(3) 0.010(3)
C40 0.037(4) 0.031(4) 0.025(4) 0.011(3) -0.002(3) 0.007(3)
C41 0.033(4) 0.044(4) 0.018(3) 0.014(3) 0.001(3) 0.008(3)
C42 0.031(4) 0.030(4) 0.021(3) 0.004(3) 0.004(3) 0.010(3)
C43 0.021(3) 0.026(4) 0.019(3) 0.007(3) 0.005(3) 0.006(3)
C44 0.021(3) 0.028(4) 0.019(3) 0.005(3) 0.003(3) 0.007(3)
C45 0.032(4) 0.026(4) 0.022(3) 0.001(3) -0.002(3) 0.004(3)
C46 0.037(4) 0.024(4) 0.038(4) 0.001(3) 0.002(3) 0.010(3)
C47 0.035(4) 0.028(4) 0.036(4) 0.013(3) 0.004(3) 0.013(3)
C48 0.029(4) 0.031(4) 0.023(3) 0.009(3) 0.000(3) 0.008(3)
N1 0.029(4) 0.023(3) 0.020(3) 0.002(3) 0.001(3) 0.004(3)
N2 0.022(3) 0.025(4) 0.021(3) 0.005(3) 0.002(2) 0.006(3)
N3 0.025(3) 0.024(4) 0.022(3) 0.003(3) 0.005(3) 0.004(3)
N4 0.029(3) 0.023(3) 0.021(3) 0.003(2) 0.001(2) 0.006(3)
N5 0.022(3) 0.029(4) 0.027(4) 0.008(3) 0.002(3) 0.006(3)
N6 0.022(3) 0.025(3) 0.023(3) 0.008(3) 0.001(2) 0.005(3)
N7 0.018(3) 0.022(3) 0.018(3) 0.002(3) 0.000(2) 0.003(3)
N8 0.027(3) 0.023(3) 0.020(3) 0.004(2) 0.000(2) 0.007(3)
O1 0.042(3) 0.020(3) 0.024(3) 0.003(2) -0.008(2) 0.005(2)
O2 0.051(3) 0.022(3) 0.032(3) 0.001(2) -0.008(2) 0.005(2)
O3 0.031(3) 0.025(3) 0.020(3) 0.006(2) -0.003(2) 0.001(2)
O4 0.043(3) 0.020(3) 0.018(3) -0.001(2) 0.004(2) 0.002(2)
O5 0.047(4) 0.027(3) 0.022(3) 0.001(2) -0.006(2) 0.016(3)
O6 0.074(4) 0.041(3) 0.024(3) 0.000(2) -0.014(3) 0.024(3)
O7 0.037(3) 0.021(3) 0.043(4) 0.007(3) 0.000(3) 0.014(2)
O8 0.055(4) 0.027(3) 0.053(4) 0.000(3) -0.005(3) 0.015(3)
O9 0.027(3) 0.024(3) 0.022(3) 0.007(2) 0.002(2) 0.002(2)
O10 0.026(3) 0.027(3) 0.018(2) 0.005(2) 0.009(2) 0.008(2)
O11 0.041(4) 0.028(3) 0.015(3) 0.004(2) 0.002(2) 0.015(3)
O12 0.059(3) 0.035(3) 0.016(2) 0.002(2) 0.000(2) 0.017(3)
O1S 0.094(5) 0.047(4) 0.027(3) 0.009(3) 0.010(3) 0.010(3)
O2S 0.069(5) 0.083(6) 0.125(7) 0.066(5) 0.027(5) 0.033(4)
O3S 0.080(5) 0.071(5) 0.040(4) 0.001(3) 0.008(3) -0.005(4)
O4S 0.058(4) 0.042(3) 0.053(3) 0.012(3) 0.005(3) 0.022(3)
O5S 0.090(5) 0.045(4) 0.057(4) 0.007(3) 0.017(4) 0.004(4)
O6S 0.044(3) 0.031(3) 0.054(3) 0.013(3) 0.012(3) 0.006(2)
O7S 0.031(3) 0.030(3) 0.058(3) 0.021(3) 0.008(2) 0.010(2)
O8S 0.065(4) 0.042(4) 0.047(4) 0.001(3) -0.001(3) 0.014(3)
O9S 0.062(4) 0.045(4) 0.046(3) 0.012(3) -0.009(3) 0.010(3)
O10S 0.037(3) 0.042(3) 0.026(2) 0.016(2) 0.006(2) 0.009(2)
O11S 0.057(4) 0.049(4) 0.035(3) 0.009(3) 0.005(3) 0.014(3)
O12S 0.055(4) 0.041(3) 0.048(3) 0.019(3) 0.007(3) 0.015(3)

loop_
_atom_type_symbol
_atom_type_description
_atom_type_scat_dispersion_real
_atom_type_scat_dispersion_imag
_atom_type_scat_source
C C 0.0033 0.0016 'International Tables Vol C Tables 4.2.6.8 and 6.1.1.4'
H H 0.0000 0.0000 'International Tables Vol C Tables 4.2.6.8 and 6.1.1.4'
N N 0.0061 0.0033 'International Tables Vol C Tables 4.2.6.8 and 6.1.1.4'
O O 0.0106 0.0060 'International Tables Vol C Tables 4.2.6.8 and 6.1.1.4'
Pt Pt -1.7033 8.3905 'International Tables Vol C Tables 4.2.6.8 and 6.1.1.4'

loop_
_geom_angle_atom_site_label_1
_geom_angle_atom_site_label_2
_geom_angle_atom_site_label_3
_geom_angle
N2 Pt1 N1 81.1(3)
N2 Pt1 O3 97.9(3)
N1 Pt1 O3 178.2(3)
N2 Pt1 O1 177.8(3)
N1 Pt1 O1 98.3(3)
O3 Pt1 O1 82.7(2)
N3 Pt2 O4 98.0(3)
N3 Pt2 N4 80.7(3)
O4 Pt2 N4 177.9(3)
N3 Pt2 O5 178.3(3)
O4 Pt2 O5 82.9(2)
N4 Pt2 O5 98.4(3)
N6 Pt3 N5 80.3(3)
N6 Pt3 O9 97.7(2)
N5 Pt3 O9 177.8(3)
N6 Pt3 O7 177.5(3)
N5 Pt3 O7 99.1(3)
O9 Pt3 O7 82.9(2)
N7 Pt4 N8 80.5(3)
N7 Pt4 O10 97.4(2)
N8 Pt4 O10 177.9(3)
N7 Pt4 O11 177.3(3)
N8 Pt4 O11 99.4(2)
O10 Pt4 O11 82.6(2)
O2 C1 O1 123.0(7)
O2 C1 C2 121.0(6)
O1 C1 C2 116.1(6)
O3 C2 C1 112.3(6)
O3 C2 C3 112.0(6)
C1 C2 C3 108.3(6)
O3 C2 H2 108.0
C1 C2 H2 108.0
C3 C2 H2 108.0
O4 C3 C4 112.4(6)
O4 C3 C2 110.7(5)
C4 C3 C2 107.6(6)
O4 C3 H3 108.7
C4 C3 H3 108.7
C2 C3 H3 108.7
O6 C4 O5 121.9(7)
O6 C4 C3 121.5(7)
O5 C4 C3 116.6(6)
N1 C5 C6 121.7(7)
N1 C5 H5 119.1
C6 C5 H5 119.1
C7 C6 C5 119.2(7)
C7 C6 H6 120.4
C5 C6 H6 120.4
C6 C7 C8 118.8(6)
C6 C7 H7 120.6
C8 C7 H7 120.6
C9 C8 C7 119.5(7)
C9 C8 H8 120.3
C7 C8 H8 120.3
N1 C9 C8 121.6(7)
N1 C9 C10 113.6(6)
C8 C9 C10 124.8(7)
N2 C10 C11 120.5(6)
N2 C10 C9 114.7(6)
C11 C10 C9 124.8(6)
C12 C11 C10 119.1(6)
C12 C11 H11 120.5
C10 C11 H11 120.5
C13 C12 C11 119.0(7)
C13 C12 H12 120.5
C11 C12 H12 120.5
C14 C13 C12 120.1(7)
C14 C13 H13 120.0
C12 C13 H13 120.0
N2 C14 C13 121.3(6)
N2 C14 H14 119.3
C13 C14 H14 119.3
N3 C15 C16 121.2(7)
N3 C15 H15 119.4
C16 C15 H15 119.4
C15 C16 C17 120.3(7)
C15 C16 H16 119.9
C17 C16 H16 119.9
C16 C17 C18 118.6(7)
C16 C17 H17 120.7
C18 C17 H17 120.7
C19 C18 C17 118.6(7)
C19 C18 H18 120.7
C17 C18 H18 120.7
N3 C19 C18 122.3(7)
N3 C19 C20 113.4(6)
C18 C19 C20 124.3(6)
N4 C20 C21 121.0(7)
N4 C20 C19 114.1(6)
C21 C20 C19 124.9(6)
C20 C21 C22 118.7(7)
C20 C21 H21 120.6
C22 C21 H21 120.6
C23 C22 C21 119.9(7)
C23 C22 H22 120.1
C21 C22 H22 120.1
C22 C23 C24 118.9(7)
C22 C23 H23 120.5
C24 C23 H23 120.5
N4 C24 C23 121.8(7)
N4 C24 H24 119.1
C23 C24 H24 119.1
O8 C25 O7 120.9(7)
O8 C25 C26 122.8(7)
O7 C25 C26 116.2(6)
O9 C26 C25 111.9(6)
O9 C26 C27 110.7(6)
C25 C26 C27 109.1(6)
O9 C26 H26 108.4
C25 C26 H26 108.4
C27 C26 H26 108.4
O10 C27 C28 111.9(5)
O10 C27 C26 110.8(5)
C28 C27 C26 107.2(6)
O10 C27 H27 108.9
C28 C27 H27 108.9
C26 C27 H27 108.9
O12 C28 O11 122.2(7)
O12 C28 C27 121.4(6)
O11 C28 C27 116.4(6)
N5 C29 C30 122.1(7)
N5 C29 H29 118.9
C30 C29 H29 118.9
C29 C30 C31 118.6(7)
C29 C30 H30 120.7
C31 C30 H30 120.7
C32 C31 C30 120.0(7)
C32 C31 H31 120.0
C30 C31 H31 120.0
C31 C32 C33 119.0(7)
C31 C32 H32 120.5
C33 C32 H32 120.5
N5 C33 C32 121.5(7)
N5 C33 C34 113.4(6)
C32 C33 C34 125.2(7)
N6 C34 C35 121.5(7)
N6 C34 C33 113.9(6)
C35 C34 C33 124.6(7)
C36 C35 C34 118.6(7)
C36 C35 H35 120.7
C34 C35 H35 120.7
C37 C36 C35 119.8(7)
C37 C36 H36 120.1
C35 C36 H36 120.1
C38 C37 C36 119.0(6)
C38 C37 H37 120.5
C36 C37 H37 120.5
N6 C38 C37 121.3(7)
N6 C38 H38 119.4
C37 C38 H38 119.4
N7 C39 C40 121.0(7)
N7 C39 H39 119.5
C40 C39 H39 119.5
C39 C40 C41 120.1(7)
C39 C40 H40 119.9
C41 C40 H40 119.9
C40 C41 C42 118.4(6)
C40 C41 H41 120.8
C42 C41 H41 120.8
C43 C42 C41 119.8(6)
C43 C42 H42 120.1
C41 C42 H42 120.1
N7 C43 C42 120.9(7)
N7 C43 C44 113.8(6)
C42 C43 C44 125.2(6)
N8 C44 C45 121.7(6)
N8 C44 C43 113.3(6)
C45 C44 C43 125.0(6)
C44 C45 C46 119.0(6)
C44 C45 H45 120.5
C46 C45 H45 120.5
C47 C46 C45 119.6(6)
C47 C46 H46 120.2
C45 C46 H46 120.2
C46 C47 C48 119.2(6)
C46 C47 H47 120.4
C48 C47 H47 120.4
N8 C48 C47 122.0(6)
N8 C48 H48 119.0
C47 C48 H48 119.0
C5 N1 C9 119.2(7)
C5 N1 Pt1 125.0(6)
C9 N1 Pt1 115.8(6)
C14 N2 C10 120.1(6)
C14 N2 Pt1 125.0(5)
C10 N2 Pt1 114.8(5)
C19 N3 C15 119.0(7)
C19 N3 Pt2 116.8(6)
C15 N3 Pt2 124.0(6)
C24 N4 C20 119.7(7)
C24 N4 Pt2 125.4(5)
C20 N4 Pt2 114.9(5)
C29 N5 C33 118.7(7)
C29 N5 Pt3 125.4(6)
C33 N5 Pt3 115.9(5)
C34 N6 C38 119.9(7)
C34 N6 Pt3 116.2(5)
C38 N6 Pt3 123.4(5)
C43 N7 C39 119.8(7)
C43 N7 Pt4 116.3(5)
C39 N7 Pt4 123.7(5)
C48 N8 C44 118.5(6)
C48 N8 Pt4 125.6(5)
C44 N8 Pt4 115.8(5)
C1 O1 Pt1 112.6(4)
C2 O3 Pt1 109.1(4)
C3 O4 Pt2 110.2(4)
C4 O5 Pt2 112.5(5)
C25 O7 Pt3 112.4(5)
C26 O9 Pt3 110.3(5)
C27 O10 Pt4 110.7(4)
C28 O11 Pt4 112.7(5)
H1SA O1S H1SB 109.5
H2SA O2S H2SB 109.5
H3SA O3S H3SB 109.5
H4SA O4S H4SB 109.5
H5SA O5S H5SB 109.5
H6SA O6S H6SB 109.5
H7SA O7S H7SB 109.5
H8SA O8S H8SB 109.5
H9SA O9S H9SB 109.5
H10A O10S H10B 109.5
H11A O11S H11B 109.5
H12A O12S H12B 109.5

loop_
_geom_bond_atom_site_label_1
_geom_bond_atom_site_label_2
_geom_bond_distance
Pt1 N2 1.982(7)
Pt1 N1 1.983(7)
Pt1 O3 1.989(6)
Pt1 O1 2.016(6)
Pt2 N3 1.978(8)
Pt2 O4 1.990(6)
Pt2 N4 1.997(7)
Pt2 O5 2.009(6)
Pt3 N6 1.988(7)
Pt3 N5 1.988(7)
Pt3 O9 1.989(6)
Pt3 O7 2.014(6)
Pt4 N7 1.977(7)
Pt4 N8 1.983(7)
Pt4 O10 1.990(5)
Pt4 O11 2.021(6)
C1 O2 1.230(9)
C1 O1 1.299(8)
C1 C2 1.517(9)
C2 O3 1.409(9)
C2 C3 1.555(10)
C2 H2 1.0000
C3 O4 1.404(8)
C3 C4 1.513(10)
C3 H3 1.0000
C4 O6 1.230(8)
C4 O5 1.306(10)
C5 N1 1.344(10)
C5 C6 1.395(9)
C5 H5 0.9500
C6 C7 1.387(11)
C6 H6 0.9500
C7 C8 1.394(10)
C7 H7 0.9500
C8 C9 1.380(9)
C8 H8 0.9500
C9 N1 1.360(10)
C9 C10 1.460(9)
C10 N2 1.369(9)
C10 C11 1.395(10)
C11 C12 1.392(10)
C11 H11 0.9500
C12 C13 1.385(10)
C12 H12 0.9500
C13 C14 1.376(10)
C13 H13 0.9500
C14 N2 1.340(9)
C14 H14 0.9500
C15 N3 1.353(10)
C15 C16 1.368(10)
C15 H15 0.9500
C16 C17 1.386(11)
C16 H16 0.9500
C17 C18 1.392(10)
C17 H17 0.9500
C18 C19 1.380(9)
C18 H18 0.9500
C19 N3 1.350(10)
C19 C20 1.477(10)
C20 N4 1.373(9)
C20 C21 1.382(11)
C21 C22 1.395(10)
C21 H21 0.9500
C22 C23 1.379(10)
C22 H22 0.9500
C23 C24 1.389(11)
C23 H23 0.9500
C24 N4 1.333(9)
C24 H24 0.9500
C25 O8 1.238(10)
C25 O7 1.324(9)
C25 C26 1.510(10)
C26 O9 1.407(9)
C26 C27 1.540(10)
C26 H26 1.0000
C27 O10 1.412(8)
C27 C28 1.526(9)
C27 H27 1.0000
C28 O12 1.227(8)
C28 O11 1.309(9)
C29 N5 1.356(10)
C29 C30 1.373(10)
C29 H29 0.9500
C30 C31 1.389(12)
C30 H30 0.9500
C31 C32 1.373(10)
C31 H31 0.9500
C32 C33 1.384(10)
C32 H32 0.9500
C33 N5 1.360(10)
C33 C34 1.477(9)
C34 N6 1.343(9)
C34 C35 1.387(10)
C35 C36 1.384(10)
C35 H35 0.9500
C36 C37 1.384(10)
C36 H36 0.9500
C37 C38 1.382(10)
C37 H37 0.9500
C38 N6 1.348(8)
C38 H38 0.9500
C39 N7 1.361(10)
C39 C40 1.367(9)
C39 H39 0.9500
C40 C41 1.387(10)
C40 H40 0.9500
C41 C42 1.394(10)
C41 H41 0.9500
C42 C43 1.377(9)
C42 H42 0.9500
C43 N7 1.353(10)
C43 C44 1.471(9)
C44 N8 1.370(8)
C44 C45 1.378(10)
C45 C46 1.383(9)
C45 H45 0.9500
C46 C47 1.378(9)
C46 H46 0.9500
C47 C48 1.382(10)
C47 H47 0.9500
C48 N8 1.346(9)
C48 H48 0.9500
O1S H1SA 0.8699
O1S H1SB 0.8700
O2S H2SA 0.8700
O2S H2SB 0.8701
O3S H3SA 0.8700
O3S H3SB 0.8698
O4S H4SA 0.8701
O4S H4SB 0.8700
O5S H5SA 0.8700
O5S H5SB 0.8700
O6S H6SA 0.8701
O6S H6SB 0.8700
O7S H7SA 0.8700
O7S H7SB 0.8700
O8S H8SA 0.8701
O8S H8SB 0.8701
O9S H9SA 0.8700
O9S H9SB 0.8700
O10S H10A 0.8699
O10S H10B 0.8700
O11S H11A 0.8700
O11S H11B 0.8700
O12S H12A 0.8700
O12S H12B 0.8700

loop_
_geom_hbond_atom_site_label_D
_geom_hbond_atom_site_label_H
_geom_hbond_atom_site_label_A
_geom_hbond_distance_DH
_geom_hbond_distance_HA
_geom_hbond_distance_DA
_geom_hbond_angle_DHA
_geom_hbond_site_symmetry_A
O1S H1SA O3 0.87 1.89 2.724(8) 160.4 .
O1S H1SB O5S 0.87 2.01 2.827(9) 157.0 .
O2S H2SA O1S 0.87 2.12 2.813(10) 135.9 .
O2S H2SB O5 0.87 2.37 3.034(9) 132.9 1_655
O2S H2SB O6 0.87 2.11 2.970(9) 168.2 1_655
O3S H3SA O2S 0.87 1.90 2.737(10) 162.0 .
O3S H3SB O6S 0.87 2.14 2.880(8) 142.4 .
O4S H4SA O2 0.87 1.97 2.803(7) 161.1 1_565
O4S H4SB O3S 0.87 1.92 2.750(9) 158.1 .
O5S H5SA O2S 0.87 2.51 3.175(10) 133.7 1_455
O5S H5SA O4S 0.87 2.35 2.859(8) 117.3 .
O5S H5SB O6 0.87 2.36 3.067(9) 139.1 .
O6S H6SA O1 0.87 2.11 2.915(8) 154.3 1_565
O6S H6SB O4 0.87 1.92 2.696(8) 147.2 1_665
O7S H7SA O7 0.87 1.93 2.797(7) 179.6 1_455
O7S H7SB O10 0.87 1.81 2.666(7) 168.1 .
O8S H8SA O7S 0.87 2.07 2.867(8) 152.2 .
O8S H8SB O11S 0.87 2.01 2.740(8) 140.5 .
O9S H9SB O8S 0.87 1.97 2.748(9) 147.7 .
O10S H10A O9 0.87 1.79 2.662(7) 179.8 1_455
O10S H10B O9S 0.87 1.87 2.739(7) 173.6 1_565
O11S H11A O12S 0.87 1.98 2.792(8) 155.8 1_545
O12S H12A O9S 0.87 2.00 2.769(8) 146.6 1_665
O12S H12B O12 0.87 1.99 2.837(8) 163.6 .

loop_
_geom_torsion_atom_site_label_1
_geom_torsion_atom_site_label_2
_geom_torsion_atom_site_label_3
_geom_torsion_atom_site_label_4
_geom_torsion
O2 C1 C2 O3 -167.4(7)
O1 C1 C2 O3 14.9(9)
O2 C1 C2 C3 68.4(8)
O1 C1 C2 C3 -109.3(7)
O3 C2 C3 O4 -67.9(7)
C1 C2 C3 O4 56.4(7)
O3 C2 C3 C4 55.2(7)
C1 C2 C3 C4 179.6(5)
O4 C3 C4 O6 -169.0(7)
C2 C3 C4 O6 68.9(9)
O4 C3 C4 O5 11.7(10)
C2 C3 C4 O5 -110.4(8)
N1 C5 C6 C7 -1.8(12)
C5 C6 C7 C8 1.9(11)
C6 C7 C8 C9 -1.4(11)
C7 C8 C9 N1 0.9(11)
C7 C8 C9 C10 178.6(7)
N1 C9 C10 N2 -1.3(9)
C8 C9 C10 N2 -179.1(6)
N1 C9 C10 C11 177.7(7)
C8 C9 C10 C11 -0.2(11)
N2 C10 C11 C12 0.1(11)
C9 C10 C11 C12 -178.8(7)
C10 C11 C12 C13 -0.6(11)
C11 C12 C13 C14 1.5(12)
C12 C13 C14 N2 -1.9(12)
N3 C15 C16 C17 -2.5(12)
C15 C16 C17 C18 2.1(11)
C16 C17 C18 C19 -0.4(11)
C17 C18 C19 N3 -0.9(11)
C17 C18 C19 C20 179.8(7)
N3 C19 C20 N4 -2.4(9)
C18 C19 C20 N4 177.0(6)
N3 C19 C20 C21 178.4(7)
C18 C19 C20 C21 -2.2(12)
N4 C20 C21 C22 0.0(11)
C19 C20 C21 C22 179.2(7)
C20 C21 C22 C23 -0.7(12)
C21 C22 C23 C24 0.6(12)
C22 C23 C24 N4 0.1(12)
O8 C25 C26 O9 -165.4(8)
O7 C25 C26 O9 17.1(9)
O8 C25 C26 C27 71.8(9)
O7 C25 C26 C27 -105.7(7)
O9 C26 C27 O10 -72.8(7)
C25 C26 C27 O10 50.8(7)
O9 C26 C27 C28 49.6(7)
C25 C26 C27 C28 173.2(5)
O10 C27 C28 O12 -170.1(6)
C26 C27 C28 O12 68.2(8)
O10 C27 C28 O11 10.4(9)
C26 C27 C28 O11 -111.3(7)
N5 C29 C30 C31 -1.1(11)
C29 C30 C31 C32 0.0(11)
C30 C31 C32 C33 0.5(11)
C31 C32 C33 N5 0.1(11)
C31 C32 C33 C34 179.5(7)
N5 C33 C34 N6 -4.6(9)
C32 C33 C34 N6 176.0(7)
N5 C33 C34 C35 174.9(7)
C32 C33 C34 C35 -4.5(11)
N6 C34 C35 C36 -0.1(11)
C33 C34 C35 C36 -179.6(6)
C34 C35 C36 C37 -0.3(11)
C35 C36 C37 C38 1.4(11)
C36 C37 C38 N6 -2.0(11)
N7 C39 C40 C41 -1.2(11)
C39 C40 C41 C42 0.7(11)
C40 C41 C42 C43 0.6(11)
C41 C42 C43 N7 -1.5(11)
C41 C42 C43 C44 -179.7(6)
N7 C43 C44 N8 -0.9(9)
C42 C43 C44 N8 177.4(7)
N7 C43 C44 C45 178.2(7)
C42 C43 C44 C45 -3.5(11)
N8 C44 C45 C46 -0.3(10)
C43 C44 C45 C46 -179.2(6)
C44 C45 C46 C47 -0.8(11)
C45 C46 C47 C48 0.9(11)
C46 C47 C48 N8 0.0(11)
C6 C5 N1 C9 1.3(11)
C6 C5 N1 Pt1 -176.9(6)
C8 C9 N1 C5 -0.9(11)
C10 C9 N1 C5 -178.8(6)
C8 C9 N1 Pt1 177.5(5)
C10 C9 N1 Pt1 -0.4(8)
C13 C14 N2 C10 1.3(11)
C13 C14 N2 Pt1 177.1(6)
C11 C10 N2 C14 -0.4(10)
C9 C10 N2 C14 178.6(6)
C11 C10 N2 Pt1 -176.6(5)
C9 C10 N2 Pt1 2.4(7)
C18 C19 N3 C15 0.5(11)
C20 C19 N3 C15 179.9(7)
C18 C19 N3 Pt2 -175.7(5)
C20 C19 N3 Pt2 3.7(8)
C16 C15 N3 C19 1.2(11)
C16 C15 N3 Pt2 177.2(6)
C23 C24 N4 C20 -0.8(11)
C23 C24 N4 Pt2 -179.2(6)
C21 C20 N4 C24 0.7(11)
C19 C20 N4 C24 -178.5(7)
C21 C20 N4 Pt2 179.3(6)
C19 C20 N4 Pt2 0.1(8)
C30 C29 N5 C33 1.6(11)
C30 C29 N5 Pt3 -179.5(6)
C32 C33 N5 C29 -1.1(11)
C34 C33 N5 C29 179.4(6)
C32 C33 N5 Pt3 179.9(5)
C34 C33 N5 Pt3 0.5(8)
C35 C34 N6 C38 -0.5(10)
C33 C34 N6 C38 179.0(6)
C35 C34 N6 Pt3 -172.9(5)
C33 C34 N6 Pt3 6.7(8)
C37 C38 N6 C34 1.6(10)
C37 C38 N6 Pt3 173.4(5)
C42 C43 N7 C39 1.1(10)
C44 C43 N7 C39 179.4(6)
C42 C43 N7 Pt4 -174.2(5)
C44 C43 N7 Pt4 4.2(8)
C40 C39 N7 C43 0.3(11)
C40 C39 N7 Pt4 175.2(5)
C47 C48 N8 C44 -1.1(10)
C47 C48 N8 Pt4 -177.7(5)
C45 C44 N8 C48 1.2(10)
C43 C44 N8 C48 -179.7(6)
C45 C44 N8 Pt4 178.1(5)
C43 C44 N8 Pt4 -2.8(7)
O2 C1 O1 Pt1 -172.1(6)
C2 C1 O1 Pt1 5.5(8)
C1 C2 O3 Pt1 -27.3(7)
C3 C2 O3 Pt1 94.8(5)
C4 C3 O4 Pt2 -23.1(7)
C2 C3 O4 Pt2 97.2(5)
O6 C4 O5 Pt2 -173.3(7)
C3 C4 O5 Pt2 6.0(9)
O8 C25 O7 Pt3 -176.2(6)
C26 C25 O7 Pt3 1.3(8)
C25 C26 O9 Pt3 -26.6(7)
C27 C26 O9 Pt3 95.3(6)
C28 C27 O10 Pt4 -23.1(7)
C26 C27 O10 Pt4 96.5(5)
O12 C28 O11 Pt4 -171.9(6)
C27 C28 O11 Pt4 7.6(8)
